data_7017297
loop_
_publ_author_name
'Abrahams, Brendan F.'
'Grannas, Martin J.'
'Hudson, Timothy A.'
'Hughes, Steven A.'
'Pranoto, Naomi H.'
'Robson, Richard'

_publ_section_title
;
 Synthesis, structure and host-guest properties of
 (Et(4)N)(2)[Sn(iv)Ca(ii)(chloranilate)(4)], a new type of robust
 microporous coordination polymer with a 2D square grid structure.
;
_journal_issue 45
_journal_name_full 'Dalton transactions (Cambridge, England : 2003)'
_journal_page_first 12242
_journal_page_last 12247
_journal_paper_doi 10.1039/c1dt10962f
_journal_volume 40
_journal_year 2011
_chemical_formula_sum 'C44 H47 Ca Cl8 N4 O16.5 Sn'
_chemical_formula_weight 1338.23
_chemical_name_systematic
;
?
;
_space_group_IT_number 97
_symmetry_cell_setting tetragonal
_symmetry_space_group_name_Hall 'I 4 2'
_symmetry_space_group_name_H-M 'I 4 2 2'
_atom_sites_solution_hydrogens geom
_atom_sites_solution_primary direct
_atom_sites_solution_secondary difmap
_audit_creation_method SHELXL-97
_cell_angle_alpha 90.00
_cell_angle_beta 90.00
_cell_angle_gamma 90.00
_cell_formula_units_Z 2
_cell_length_a 11.9523(2)
_cell_length_b 11.9523(2)
_cell_length_c 20.2090(7)
_cell_measurement_reflns_used 1920
_cell_measurement_temperature 100(1)
_cell_measurement_theta_max 29.21
_cell_measurement_theta_min 3.14
_cell_volume 2887.01(12)
_computing_cell_refinement
;
CrysAlisPro, Agilent Technologies,
Version 1.171.34.49 (release 20-01-2011 CrysAlis171 .NET)
(compiled Jan 20 2011,15:58:25)
;
_computing_data_collection
;
CrysAlisPro, Agilent Technologies,
Version 1.171.34.49 (release 20-01-2011 CrysAlis171 .NET)
(compiled Jan 20 2011,15:58:25)
;
_computing_data_reduction
;
CrysAlisPro, Agilent Technologies,
Version 1.171.34.49 (release 20-01-2011 CrysAlis171 .NET)
(compiled Jan 20 2011,15:58:25)
;
_computing_structure_refinement 'SHELXL-97 (Sheldrick, 1997)'
_computing_structure_solution 'SHELXS-97 (Sheldrick, 1997)'
_diffrn_ambient_temperature 100(1)
_diffrn_detector_area_resol_mean 10.2273
_diffrn_measured_fraction_theta_full 0.985
_diffrn_measured_fraction_theta_max 0.985
_diffrn_measurement_device_type 'SuperNova, Dual, Cu at zero, Atlas'
_diffrn_radiation_monochromator mirror
_diffrn_radiation_source 'SuperNova (Mo) X-ray Source'
_diffrn_radiation_type MoK\a
_diffrn_radiation_wavelength 0.71073
_diffrn_reflns_av_R_equivalents 0.0347
_diffrn_reflns_av_sigmaI/netI 0.0485
_diffrn_reflns_limit_h_max 11
_diffrn_reflns_limit_h_min -12
_diffrn_reflns_limit_k_max 13
_diffrn_reflns_limit_k_min -15
_diffrn_reflns_limit_l_max 15
_diffrn_reflns_limit_l_min -26
_diffrn_reflns_number 4061
_diffrn_reflns_theta_full 28.00
_diffrn_reflns_theta_max 28.00
_diffrn_reflns_theta_min 3.14
_exptl_absorpt_coefficient_mu 0.968
_exptl_absorpt_correction_T_max 1.00000
_exptl_absorpt_correction_T_min 0.96064
_exptl_absorpt_correction_type multi-scan
_exptl_absorpt_process_details
;
CrysAlisPro, Agilent Technologies,
Version 1.171.34.49 (release 20-01-2011 CrysAlis171 .NET)
(compiled Jan 20 2011,15:58:25)
Empirical absorption correction using spherical harmonics,
implemented in SCALE3 ABSPACK scaling algorithm.
;
_exptl_crystal_colour 'deep purple'
_exptl_crystal_density_diffrn 1.539
_exptl_crystal_density_method 'not measured'
_exptl_crystal_description 'square plate'
_exptl_crystal_F_000 1354
_exptl_crystal_size_max 0.15
_exptl_crystal_size_mid 0.15
_exptl_crystal_size_min 0.10
_refine_diff_density_max 0.886
_refine_diff_density_min -0.657
_refine_diff_density_rms 0.086
_refine_ls_abs_structure_details 'Flack H D (1983), Acta Cryst. A39, 876-881'
_refine_ls_abs_structure_Flack 0.55(3)
_refine_ls_extinction_method none
_refine_ls_goodness_of_fit_ref 1.063
_refine_ls_hydrogen_treatment constr
_refine_ls_matrix_type full
_refine_ls_number_parameters 113
_refine_ls_number_reflns 1705
_refine_ls_number_restraints 4
_refine_ls_restrained_S_all 1.063
_refine_ls_R_factor_all 0.0436
_refine_ls_R_factor_gt 0.0355
_refine_ls_shift/su_max 0.000
_refine_ls_shift/su_mean 0.000
_refine_ls_structure_factor_coef Fsqd
_refine_ls_weighting_details 'calc w=1/[\s^2^(Fo^2^)+(0.0314P)^2^+3.9277P] where P=(Fo^2^+2Fc^2^)/3'
_refine_ls_weighting_scheme calc
_refine_ls_wR_factor_gt 0.0744
_refine_ls_wR_factor_ref 0.0787
_reflns_number_gt 1563
_reflns_number_total 1705
_reflns_threshold_expression >2sigma(I)
_cod_data_source_file c1dt10962f.txt
_cod_data_source_block shelxl3
_cod_depositor_comments
;
The following automatic conversions were performed:

'_symmetry_cell_setting' value 'Tetragonal' changed to 'tetragonal'
according to /home/saulius/struct/CIF-dictionaries/cif_core.dic
dictionary named 'cif_core.dic' version 2.4.1 from 2010-06-29.

Automatic conversion script
Id: cif_fix_values 1715 2011-07-08 13:25:40Z adriana 
;
_cod_original_sg_symbol_H-M I422
_cod_original_formula_sum 'C44 H47 Ca Cl8 N4 O16.50 Sn'
_cod_database_code 7017297

loop_
_symmetry_equiv_pos_as_xyz
'x, y, z'
'x, -y, -z'
'-x, -y, z'
'-x, y, -z'
'y, x, -z'
'y, -x, z'
'-y, x, z'
'-y, -x, -z'
'x+1/2, y+1/2, z+1/2'
'x+1/2, -y+1/2, -z+1/2'
'-x+1/2, -y+1/2, z+1/2'
'-x+1/2, y+1/2, -z+1/2'
'y+1/2, x+1/2, -z+1/2'
'y+1/2, -x+1/2, z+1/2'
'-y+1/2, x+1/2, z+1/2'
'-y+1/2, -x+1/2, -z+1/2'

loop_
_atom_site_label
_atom_site_type_symbol
_atom_site_fract_x
_atom_site_fract_y
_atom_site_fract_z
_atom_site_U_iso_or_equiv
_atom_site_adp_type
_atom_site_occupancy
_atom_site_symmetry_multiplicity
_atom_site_calc_flag
_atom_site_refinement_flags
_atom_site_disorder_assembly
_atom_site_disorder_group
N1 N 0.5000 0.5000 0.2460(3) 0.0183(10) Uani 1 4 d S . .
C4 C 0.5971(7) 0.5304(6) 0.2012(4) 0.031(2) Uani 0.50 1 d PD A 1
H4A H 0.6155 0.4644 0.1737 0.037 Uiso 0.50 1 calc PR A 1
H4B H 0.5723 0.5907 0.1710 0.037 Uiso 0.50 1 calc PR A 1
C5 C 0.7018(11) 0.5683(19) 0.2356(11) 0.042(5) Uani 0.50 1 d PD A 1
H5A H 0.7587 0.5872 0.2025 0.063 Uiso 0.50 1 calc PR A 1
H5B H 0.7296 0.5081 0.2641 0.063 Uiso 0.50 1 calc PR A 1
H5C H 0.6853 0.6345 0.2625 0.063 Uiso 0.50 1 calc PR A 1
C6 C 0.5969(6) 0.5307(6) 0.2916(3) 0.0225(17) Uani 0.50 1 d PD A 2
H6A H 0.5743 0.5951 0.3193 0.027 Uiso 0.50 1 calc PR A 2
H6B H 0.6119 0.4669 0.3215 0.027 Uiso 0.50 1 calc PR A 2
C7 C 0.7038(12) 0.5601(16) 0.2555(9) 0.030(4) Uani 0.50 1 d PD A 2
H7A H 0.7625 0.5776 0.2878 0.044 Uiso 0.50 1 calc PR A 2
H7B H 0.6909 0.6253 0.2271 0.044 Uiso 0.50 1 calc PR A 2
H7C H 0.7275 0.4966 0.2283 0.044 Uiso 0.50 1 calc PR A 2
C9 C -0.0334(18) 0.4701(19) -0.0156(13) 0.096(11) Uiso 0.25 1 d PD . .
C8 C 0.0497(17) 0.5440(17) -0.0532(9) 0.053(5) Uiso 0.25 1 d PD . .
N2 N 0.1083(18) 0.5938(19) -0.0871(10) 0.086(6) Uiso 0.25 1 d PD . .
O3 O 1.0000 0.5000 0.2500 0.071(7) Uiso 0.25 4 d SP . .
Sn1 Sn 0.0000 0.0000 0.0000 0.01158(15) Uani 1 8 d S . .
Cl1 Cl -0.15782(8) -0.32359(8) -0.14102(4) 0.0285(2) Uani 1 1 d . . .
O2 O -0.34448(18) -0.41520(18) -0.05835(11) 0.0174(5) Uani 1 1 d . . .
O1 O -0.06581(17) -0.13891(16) -0.05763(10) 0.0121(5) Uani 1 1 d . . .
C3 C -0.2939(2) -0.3343(3) -0.03436(15) 0.0144(7) Uani 1 1 d . . .
C2 C -0.2031(3) -0.2782(3) -0.06428(15) 0.0161(6) Uani 1 1 d . . .
C1 C -0.1502(2) -0.1909(2) -0.03337(14) 0.0124(7) Uani 1 1 d . . .
Ca1 Ca -0.5000 -0.5000 0.0000 0.0096(3) Uani 1 8 d S . .

loop_
_atom_site_aniso_label
_atom_site_aniso_U_11
_atom_site_aniso_U_22
_atom_site_aniso_U_33
_atom_site_aniso_U_23
_atom_site_aniso_U_13
_atom_site_aniso_U_12
N1 0.0221(14) 0.0221(14) 0.011(2) 0.000 0.000 0.000
C4 0.048(5) 0.021(4) 0.023(4) 0.011(3) 0.014(4) 0.012(3)
C5 0.022(7) 0.035(7) 0.069(13) 0.033(8) 0.016(6) 0.012(5)
C6 0.031(4) 0.019(4) 0.018(3) -0.001(3) -0.011(3) 0.003(3)
C7 0.025(6) 0.018(6) 0.045(10) 0.007(6) -0.016(5) -0.008(4)
Sn1 0.01029(18) 0.01029(18) 0.0142(3) 0.000 0.000 0.000
Cl1 0.0334(5) 0.0318(5) 0.0204(4) -0.0135(4) 0.0129(4) -0.0167(4)
O2 0.0176(12) 0.0166(11) 0.0180(12) -0.0034(10) 0.0032(10) -0.0056(9)
O1 0.0125(10) 0.0112(11) 0.0127(11) 0.0007(9) 0.0013(9) -0.0030(8)
C3 0.0146(15) 0.0130(15) 0.0157(16) -0.0021(12) -0.0003(12) -0.0011(12)
C2 0.0182(17) 0.0172(16) 0.0129(14) -0.0020(13) 0.0042(13) -0.0033(12)
C1 0.0115(15) 0.0123(14) 0.0134(15) 0.0021(12) -0.0009(12) -0.0012(12)
Ca1 0.0086(4) 0.0086(4) 0.0116(8) 0.000 0.000 0.000

loop_
_atom_type_symbol
_atom_type_description
_atom_type_scat_dispersion_real
_atom_type_scat_dispersion_imag
_atom_type_scat_source
C C 0.0033 0.0016 'International Tables Vol C Tables 4.2.6.8 and 6.1.1.4'
H H 0.0000 0.0000 'International Tables Vol C Tables 4.2.6.8 and 6.1.1.4'
N N 0.0061 0.0033 'International Tables Vol C Tables 4.2.6.8 and 6.1.1.4'
O O 0.0106 0.0060 'International Tables Vol C Tables 4.2.6.8 and 6.1.1.4'
Cl Cl 0.1484 0.1585 'International Tables Vol C Tables 4.2.6.8 and 6.1.1.4'
Ca Ca 0.2262 0.3064 'International Tables Vol C Tables 4.2.6.8 and 6.1.1.4'
Sn Sn -0.6537 1.4246 'International Tables Vol C Tables 4.2.6.8 and 6.1.1.4'

loop_
_geom_angle_atom_site_label_1
_geom_angle_atom_site_label_2
_geom_angle_atom_site_label_3
_geom_angle
_geom_angle_site_symmetry_1
_geom_angle_site_symmetry_3
C4 N1 C4 69.1(3) 6_565 .
C4 N1 C4 106.7(7) 6_565 7_655
C4 N1 C4 69.1(3) . 7_655
C4 N1 C4 69.1(3) 6_565 3_665
C4 N1 C4 106.7(7) . 3_665
C4 N1 C4 69.1(3) 7_655 3_665
C4 N1 C6 111.3(4) 6_565 .
C4 N1 C6 73.8(4) . .
C4 N1 C6 111.0(4) 7_655 .
C4 N1 C6 179.4(5) 3_665 .
C4 N1 C6 111.0(4) 6_565 3_665
C4 N1 C6 179.4(5) . 3_665
C4 N1 C6 111.3(4) 7_655 3_665
C4 N1 C6 73.8(4) 3_665 3_665
C6 N1 C6 105.6(6) . 3_665
C4 N1 C6 179.4(5) 6_565 7_655
C4 N1 C6 111.3(4) . 7_655
C4 N1 C6 73.8(4) 7_655 7_655
C4 N1 C6 111.0(4) 3_665 7_655
C6 N1 C6 68.6(3) . 7_655
C6 N1 C6 68.6(3) 3_665 7_655
C4 N1 C6 73.8(4) 6_565 6_565
C4 N1 C6 111.0(4) . 6_565
C4 N1 C6 179.4(5) 7_655 6_565
C4 N1 C6 111.3(4) 3_665 6_565
C6 N1 C6 68.6(3) . 6_565
C6 N1 C6 68.6(3) 3_665 6_565
C6 N1 C6 105.6(6) 7_655 6_565
C5 C4 N1 115.8(9) . .
C7 C6 N1 114.0(8) . .
N2 C8 C9 173(2) . .
O1 Sn1 O1 147.00(11) 8 .
O1 Sn1 O1 73.34(5) 8 2
O1 Sn1 O1 137.60(11) . 2
O1 Sn1 O1 115.26(11) 8 5
O1 Sn1 O1 74.61(11) . 5
O1 Sn1 O1 73.34(5) 2 5
O1 Sn1 O1 73.34(5) 8 4
O1 Sn1 O1 80.49(11) . 4
O1 Sn1 O1 115.26(11) 2 4
O1 Sn1 O1 73.34(5) 5 4
O1 Sn1 O1 137.60(11) 8 6
O1 Sn1 O1 73.34(5) . 6
O1 Sn1 O1 74.61(11) 2 6
O1 Sn1 O1 80.49(11) 5 6
O1 Sn1 O1 147.00(11) 4 6
O1 Sn1 O1 74.61(11) 8 3
O1 Sn1 O1 115.26(11) . 3
O1 Sn1 O1 80.49(11) 2 3
O1 Sn1 O1 147.00(11) 5 3
O1 Sn1 O1 137.60(11) 4 3
O1 Sn1 O1 73.34(5) 6 3
O1 Sn1 O1 80.49(11) 8 7
O1 Sn1 O1 73.34(5) . 7
O1 Sn1 O1 147.00(11) 2 7
O1 Sn1 O1 137.60(11) 5 7
O1 Sn1 O1 74.61(11) 4 7
O1 Sn1 O1 115.26(11) 6 7
O1 Sn1 O1 73.34(5) 3 7
C3 O2 Ca1 120.7(2) . .
C1 O1 Sn1 116.71(18) . .
O2 C3 C2 125.3(3) . .
O2 C3 C3 116.27(18) . 5
C2 C3 C3 118.42(18) . 5
O2 C3 Ca1 40.11(15) . .
C2 C3 Ca1 165.4(2) . .
C3 C3 Ca1 76.17(5) 5 .
C1 C2 C3 121.4(3) . .
C1 C2 Cl1 120.2(2) . .
C3 C2 Cl1 118.4(2) . .
O1 C1 C2 123.9(3) . .
O1 C1 C1 115.96(16) . 5
C2 C1 C1 120.14(17) . 5
O2 Ca1 O2 66.12(10) 5 .
O2 Ca1 O2 76.30(5) 5 2_545
O2 Ca1 O2 79.83(11) . 2_545
O2 Ca1 O2 121.76(10) 5 8_445
O2 Ca1 O2 151.45(10) . 8_445
O2 Ca1 O2 76.30(5) 2_545 8_445
O2 Ca1 O2 76.30(5) 5 4_455
O2 Ca1 O2 130.55(10) . 4_455
O2 Ca1 O2 121.76(10) 2_545 4_455
O2 Ca1 O2 76.30(5) 8_445 4_455
O2 Ca1 O2 151.45(10) 5 3_445
O2 Ca1 O2 121.76(10) . 3_445
O2 Ca1 O2 130.55(10) 2_545 3_445
O2 Ca1 O2 66.12(10) 8_445 3_445
O2 Ca1 O2 79.83(11) 4_455 3_445
O2 Ca1 O2 130.55(10) 5 6_545
O2 Ca1 O2 76.30(5) . 6_545
O2 Ca1 O2 66.12(10) 2_545 6_545
O2 Ca1 O2 79.83(11) 8_445 6_545
O2 Ca1 O2 151.45(10) 4_455 6_545
O2 Ca1 O2 76.30(5) 3_445 6_545
O2 Ca1 O2 79.83(10) 5 7_455
O2 Ca1 O2 76.30(5) . 7_455
O2 Ca1 O2 151.45(10) 2_545 7_455
O2 Ca1 O2 130.55(10) 8_445 7_455
O2 Ca1 O2 66.12(10) 4_455 7_455
O2 Ca1 O2 76.30(5) 3_445 7_455
O2 Ca1 O2 121.76(10) 6_545 7_455

loop_
_geom_bond_atom_site_label_1
_geom_bond_atom_site_label_2
_geom_bond_distance
_geom_bond_site_symmetry_2
N1 C4 1.515(8) 6_565
N1 C4 1.515(8) .
N1 C4 1.515(8) 7_655
N1 C4 1.515(8) 3_665
N1 C6 1.525(7) .
N1 C6 1.525(7) 3_665
N1 C6 1.525(7) 7_655
N1 C6 1.525(7) 6_565
C4 C5 1.501(14) .
C6 C7 1.512(14) .
C9 C8 1.532(8) .
C8 N2 1.146(8) .
Sn1 O1 2.175(2) 8
Sn1 O1 2.175(2) .
Sn1 O1 2.175(2) 2
Sn1 O1 2.175(2) 5
Sn1 O1 2.175(2) 4
Sn1 O1 2.175(2) 6
Sn1 O1 2.175(2) 3
Sn1 O1 2.175(2) 7
Cl1 C2 1.730(3) .
O2 C3 1.239(4) .
O2 Ca1 2.423(2) .
O1 C1 1.282(4) .
C3 C2 1.412(4) .
C3 C3 1.547(6) 5
C3 Ca1 3.236(3) .
C2 C1 1.371(4) .
C1 C1 1.514(6) 5
Ca1 O2 2.423(2) 5
Ca1 O2 2.423(2) 2_545
Ca1 O2 2.423(2) 8_445
Ca1 O2 2.423(2) 4_455
Ca1 O2 2.423(2) 3_445
Ca1 O2 2.423(2) 6_545
Ca1 O2 2.423(2) 7_455
Ca1 C3 3.236(3) 5
Ca1 C3 3.236(3) 8_445
Ca1 C3 3.236(3) 3_445
